data_7017792
loop_
_publ_author_name
'Mandal, T. N.'
'Roy, S.'
'Konar, S.'
'Jana, A.'
'Das, K.'
'Ray, S.'
'Gupta, S.'
'Saha, R.'
'El Fallah, M. S.'
'Tercero, J.'
'Butcher, R. J.'
'Chatterjee, S.'
'Kar, S. K.'

_publ_section_title
;
 Synthesis, structural, magnetic, DFT calculations and CShM studies of
 three new pentanuclear Mn(II) clusters.
;
_journal_issue 2
_journal_name_full 'Dalton transactions (Cambridge, England : 2003)'
_journal_page_first 413
_journal_page_last 423
_journal_paper_doi 10.1039/c1dt11458a
_journal_volume 41
_journal_year 2012
_chemical_formula_moiety 'C90 H78 Mn5 N48 O6, 4(Cl O4), 3(H2 O)'
_chemical_formula_sum 'C90 H84 Cl4 Mn5 N48 O25'
_chemical_formula_weight 2654.77
_chemical_name_systematic
;
?
;
_space_group_IT_number 14
_symmetry_cell_setting monoclinic
_symmetry_space_group_name_Hall '-P 2ybc'
_symmetry_space_group_name_H-M 'P 1 21/c 1'
_atom_sites_solution_hydrogens geom
_atom_sites_solution_primary direct
_atom_sites_solution_secondary difmap
_audit_creation_method SHELXL-97
_cell_angle_alpha 90.00
_cell_angle_beta 107.93(1)
_cell_angle_gamma 90.00
_cell_formula_units_Z 4
_cell_length_a 15.011(2)
_cell_length_b 28.447(4)
_cell_length_c 26.921(3)
_cell_measurement_reflns_used 71466
_cell_measurement_temperature 150(2)
_cell_measurement_theta_max 25.5
_cell_measurement_theta_min 1.1
_cell_volume 10937(3)
_computing_cell_refinement 'Bruker SMART'
_computing_data_collection 'Bruker SMART'
_computing_data_reduction 'Bruker SAINT'
_computing_molecular_graphics 'Ortep-3 for Windows (Farrugia, 1997)'
_computing_publication_material 'WINGX V1.80.05'
_computing_structure_refinement 'SHELXL-97 (Sheldrick, 1997)'
_computing_structure_solution 'SHELXS-97 (Sheldrick, 1990)'
_diffrn_ambient_temperature 150(2)
_diffrn_measured_fraction_theta_full 0.990
_diffrn_measured_fraction_theta_max 0.990
_diffrn_measurement_device_type 'CCD area detector'
_diffrn_measurement_method 'omega scans'
_diffrn_radiation_monochromator graphite
_diffrn_radiation_source 'fine-focus sealed tube'
_diffrn_radiation_type MoK\a
_diffrn_radiation_wavelength 0.71073
_diffrn_reflns_av_R_equivalents 0.0810
_diffrn_reflns_av_sigmaI/netI 0.0433
_diffrn_reflns_limit_h_max 18
_diffrn_reflns_limit_h_min -18
_diffrn_reflns_limit_k_max 34
_diffrn_reflns_limit_k_min -34
_diffrn_reflns_limit_l_max 32
_diffrn_reflns_limit_l_min -32
_diffrn_reflns_number 71466
_diffrn_reflns_theta_full 25.48
_diffrn_reflns_theta_max 25.48
_diffrn_reflns_theta_min 1.07
_exptl_absorpt_coefficient_mu 0.752
_exptl_absorpt_correction_T_max 0.8898
_exptl_absorpt_correction_T_min 0.8668
_exptl_absorpt_correction_type empirical
_exptl_absorpt_process_details SADABS
_exptl_crystal_colour White
_exptl_crystal_density_diffrn 1.614
_exptl_crystal_density_method 'not measured'
_exptl_crystal_description Rectangular
_exptl_crystal_F_000 5365
_exptl_crystal_size_max 0.16
_exptl_crystal_size_mid 0.15
_exptl_crystal_size_min 0.13
_platon_squeeze_details
;
SQUEEZE was used to remove the contributions of three solvent water molecule.
;
_refine_diff_density_max 0.498
_refine_diff_density_min -0.832
_refine_diff_density_rms 0.089
_refine_ls_extinction_method none
_refine_ls_goodness_of_fit_ref 1.127
_refine_ls_hydrogen_treatment constr
_refine_ls_matrix_type full
_refine_ls_number_parameters 1528
_refine_ls_number_reflns 20109
_refine_ls_number_restraints 0
_refine_ls_restrained_S_all 1.127
_refine_ls_R_factor_all 0.0790
_refine_ls_R_factor_gt 0.0665
_refine_ls_shift/su_max 0.004
_refine_ls_shift/su_mean 0.000
_refine_ls_structure_factor_coef Fsqd
_refine_ls_weighting_details 'calc w=1/[\s^2^(Fo^2^)+(0.0825P)^2^+57.0932P] where P=(Fo^2^+2Fc^2^)/3'
_refine_ls_weighting_scheme calc
_refine_ls_wR_factor_gt 0.1726
_refine_ls_wR_factor_ref 0.1819
_reflns_number_gt 13202
_reflns_number_total 20109
_reflns_threshold_expression >2\s(I)
_cod_data_source_file c1dt11458a.txt
_cod_data_source_block cha
_cod_depositor_comments
;
The following automatic conversions were performed:

'_symmetry_cell_setting' value 'Monoclinic' changed to 'monoclinic'
according to /home/saulius/struct/CIF-dictionaries/cif_core.dic
dictionary named 'cif_core.dic' version 2.4.1 from
2010-06-29.

'_exptl_absorpt_correction_type' value 'Empirical'
changed to 'empirical' according to
/home/saulius/struct/CIF-dictionaries/cif_core.dic dictionary named
'cif_core.dic' version 2.4.1 from 2010-06-29.

Automatic conversion script
Id: cif_fix_values 1715 2011-07-08 13:25:40Z adriana 
;
_cod_original_sg_symbol_H-M 'P 21/c'
_cod_database_code 7017792
_alert_response
;
Alert C CHEMW03, PLat 041, 043, 044, 068, Calculated and
Reported Values for formula, denisty, molecular mass and F000 value.
Response
Three water molecule was present as the solvent molecule which was
removed using SQUEEZE. Thus six hydrogen atoms and three oxygen atoms
of water molecules were added to the chemical formula to adjust
the density, molecular mass and F000 value.
Results in the chemical_formula_moiety
C72 H72 Mn5 N30 O6, 4(Cl O4), 3(H2 O).

;

loop_
_symmetry_equiv_pos_as_xyz
'x, y, z'
'-x, y+1/2, -z+1/2'
'-x, -y, -z'
'x, -y-1/2, z-1/2'

loop_
_atom_site_label
_atom_site_type_symbol
_atom_site_fract_x
_atom_site_fract_y
_atom_site_fract_z
_atom_site_U_iso_or_equiv
_atom_site_adp_type
_atom_site_occupancy
_atom_site_symmetry_multiplicity
_atom_site_calc_flag
_atom_site_refinement_flags
Mn1 Mn 0.18750(9) 0.22974(5) 0.29575(5) 0.0283(4) Uani 1 1 d .
Mn2 Mn 0.45742(8) 0.19217(4) 0.34781(5) 0.0276(4) Uani 1 1 d .
Mn3 Mn 0.33067(9) 0.07912(5) 0.36370(5) 0.0337(4) Uani 1 1 d .
Mn4 Mn 0.13080(9) 0.10166(5) 0.23493(5) 0.0316(4) Uani 1 1 d .
Mn5 Mn 0.34651(9) 0.14808(5) 0.19819(5) 0.0355(4) Uani 1 1 d .
Cl2 Cl 0.0214(2) 0.33503(12) 0.03361(11) 0.0654(9) Uani 1 1 d .
Cl1 Cl -0.0735(2) 0.34858(11) 0.39869(15) 0.0773(10) Uani 1 1 d .
Cl3 Cl 0.3527(2) 0.43326(11) 0.24775(16) 0.0789(10) Uani 1 1 d .
O4 O 0.2026(4) 0.1518(2) 0.1984(2) 0.0325(15) Uani 1 1 d .
O1 O 0.3330(4) 0.2285(2) 0.2961(2) 0.0307(14) Uani 1 1 d .
O5 O 0.1397(4) 0.15633(19) 0.2932(2) 0.0290(14) Uani 1 1 d .
O6 O 0.4376(4) 0.1438(2) 0.2799(2) 0.0355(15) Uani 1 1 d .
O2 O 0.3630(4) 0.15295(19) 0.3775(2) 0.0269(14) Uani 1 1 d .
O3 O 0.2633(4) 0.0722(2) 0.2808(2) 0.0328(15) Uani 1 1 d .
N23 N 0.1286(6) 0.0254(3) 0.1369(3) 0.0358(19) Uani 1 1 d .
N12 N 0.2656(6) 0.1033(3) 0.4202(3) 0.039(2) Uani 1 1 d .
N31 N -0.0802(5) 0.1497(3) 0.1620(3) 0.0330(19) Uani 1 1 d .
N4 N 0.2014(5) 0.2770(2) 0.2362(3) 0.0286(18) Uani 1 1 d .
N6 N 0.5160(6) 0.2456(3) 0.3038(3) 0.0337(19) Uani 1 1 d .
N7 N 0.5982(5) 0.2610(3) 0.2995(3) 0.0320(19) Uani 1 1 d .
N47 N 0.6547(5) 0.1312(3) 0.4135(3) 0.0334(19) Uani 1 1 d .
N37 N 0.0845(5) 0.1770(3) 0.3612(3) 0.0311(18) Uani 1 1 d .
N35 N 0.1117(5) 0.2382(3) 0.4392(3) 0.044(2) Uani 1 1 d .
H35A H 0.0872 0.2115 0.4421 0.053 Uiso 1 1 calc R
H35B H 0.1191 0.2590 0.4633 0.053 Uiso 1 1 calc R
N14 N 0.4330(5) 0.2382(3) 0.4138(3) 0.040(2) Uani 1 1 d .
O16 O -0.0204(5) 0.3516(3) -0.0173(3) 0.068(2) Uani 1 1 d .
N39 N 0.0017(6) 0.0338(3) 0.2931(3) 0.043(2) Uani 1 1 d .
N29 N 0.1807(5) 0.2090(3) 0.1336(3) 0.0312(18) Uani 1 1 d .
N20 N 0.4092(6) 0.0299(2) 0.3346(3) 0.042(2) Uani 1 1 d .
N30 N 0.0151(5) 0.1446(2) 0.1788(3) 0.0317(19) Uani 1 1 d .
N1 N 0.0384(5) 0.2585(3) 0.2431(3) 0.040(2) Uani 1 1 d .
N33 N 0.2144(5) 0.2970(3) 0.3511(3) 0.0292(18) Uani 1 1 d .
N28 N 0.2795(6) 0.2054(3) 0.1484(3) 0.040(2) Uani 1 1 d .
N41 N 0.3012(6) 0.1027(3) 0.1180(3) 0.041(2) Uani 1 1 d .
N44 N 0.4408(5) 0.0897(3) 0.2036(3) 0.040(2) Uani 1 1 d .
N45 N 0.5150(5) 0.0837(3) 0.2493(3) 0.046(2) Uani 1 1 d .
N5 N 0.2905(5) 0.2886(2) 0.2350(3) 0.0290(18) Uani 1 1 d .
N36 N 0.1307(5) 0.2193(3) 0.3588(3) 0.0289(18) Uani 1 1 d .
N46 N 0.5780(5) 0.1415(3) 0.3712(3) 0.0333(19) Uani 1 1 d .
N27 N 0.2773(6) 0.2708(3) 0.0967(3) 0.066(3) Uani 1 1 d .
H27A H 0.2178 0.2746 0.0895 0.079 Uiso 1 1 calc R
H27B H 0.3095 0.2897 0.0841 0.079 Uiso 1 1 calc R
N25 N 0.4562(6) 0.1955(3) 0.1747(4) 0.056(2) Uani 1 1 d .
C52 C 0.0487(6) 0.1770(3) 0.1529(3) 0.023(2) Uani 1 1 d .
N15 N 0.4591(5) 0.2791(3) 0.4403(3) 0.039(2) Uani 1 1 d .
N24 N 0.0266(6) 0.0794(3) 0.0849(3) 0.047(2) Uani 1 1 d .
N13 N 0.2877(5) 0.1479(3) 0.4405(3) 0.040(2) Uani 1 1 d .
N2 N -0.1232(7) 0.3041(4) 0.1852(4) 0.064(3) Uani 1 1 d .
N22 N 0.1637(6) 0.0450(2) 0.1847(3) 0.0364(19) Uani 1 1 d .
N21 N 0.3716(6) 0.0132(3) 0.2830(3) 0.046(2) Uani 1 1 d .
C67 C 0.0430(6) 0.1041(3) 0.3237(4) 0.030(2) Uani 1 1 d .
C86 C 0.6673(7) 0.1526(3) 0.4612(4) 0.036(2) Uani 1 1 d .
C11 C 0.6820(7) 0.2416(3) 0.3278(4) 0.038(3) Uani 1 1 d .
C56 C -0.1356(7) 0.1232(4) 0.1827(3) 0.036(2) Uani 1 1 d .
C65 C 0.1379(6) 0.2474(3) 0.3978(4) 0.031(2) Uani 1 1 d .
C64 C 0.1803(6) 0.2929(3) 0.3925(3) 0.036(3) Uani 1 1 d .
C76 C 0.2289(7) 0.1097(3) 0.0737(4) 0.040(3) Uani 1 1 d .
H76 H 0.1840 0.1320 0.0746 0.048 Uiso 1 1 calc R
C3 C -0.0378(8) 0.3149(4) 0.1794(4) 0.050(3) Uani 1 1 d .
H3 H -0.0340 0.3379 0.1557 0.060 Uiso 1 1 calc R
C69 C -0.0369(6) 0.0411(4) 0.3322(5) 0.046(3) Uani 1 1 d .
N3 N 0.1463(5) 0.3352(3) 0.1725(3) 0.047(2) Uani 1 1 d .
H3A H 0.2015 0.3418 0.1713 0.057 Uiso 1 1 calc R
H3B H 0.0985 0.3501 0.1529 0.057 Uiso 1 1 calc R
C7 C 0.4477(7) 0.2704(3) 0.2703(3) 0.033(2) Uani 1 1 d .
N42 N 0.2808(8) 0.0530(3) 0.0269(3) 0.065(3) Uani 1 1 d .
N38 N 0.0510(5) 0.0725(3) 0.2880(3) 0.038(2) Uani 1 1 d .
C79 C 0.3671(7) 0.0688(3) 0.1170(4) 0.041(3) Uani 1 1 d .
N34 N 0.2261(6) 0.3718(3) 0.4202(3) 0.057(2) Uani 1 1 d .
C66 C 0.0916(6) 0.1488(3) 0.3263(3) 0.024(2) Uani 1 1 d .
C77 C 0.2178(7) 0.0867(4) 0.0289(4) 0.047(3) Uani 1 1 d .
H77 H 0.1677 0.0937 -0.0005 0.056 Uiso 1 1 calc R
C6 C 0.3518(6) 0.2613(3) 0.2675(3) 0.027(2) Uani 1 1 d .
C54 C -0.1040(7) 0.1853(3) 0.1260(3) 0.037(2) Uani 1 1 d .
O14 O 0.3366(6) 0.4815(3) 0.2385(4) 0.097(3) Uani 1 1 d .
N9 N 0.2398(6) 0.0186(3) 0.3837(3) 0.056(3) Uani 1 1 d .
C5 C 0.1349(7) 0.3022(3) 0.2045(4) 0.032(2) Uani 1 1 d .
N17 N 0.4654(5) 0.0573(3) 0.4305(3) 0.038(2) Uani 1 1 d .
C26 C 0.5199(7) 0.3090(4) 0.4266(5) 0.051(3) Uani 1 1 d .
C51 C 0.1498(6) 0.1802(3) 0.1623(3) 0.032(2) Uani 1 1 d .
C71 C 0.0035(8) -0.0071(4) 0.2663(4) 0.051(3) Uani 1 1 d .
C78 C 0.3581(8) 0.0446(4) 0.0717(4) 0.054(3) Uani 1 1 d .
H78 H 0.4031 0.0225 0.0705 0.065 Uiso 1 1 calc R
C41 C 0.0401(8) 0.0358(4) 0.1054(4) 0.045(3) Uani 1 1 d .
C22 C 0.3724(6) 0.2164(4) 0.4355(4) 0.037(2) Uani 1 1 d .
C45 C -0.0624(10) 0.0899(5) 0.0543(4) 0.070(4) Uani 1 1 d .
H45 H -0.0732 0.1195 0.0391 0.084 Uiso 1 1 calc R
N18 N 0.6323(7) 0.0272(4) 0.5027(4) 0.068(3) Uani 1 1 d .
C82 C 0.5797(6) 0.1112(3) 0.3326(4) 0.033(2) Uani 1 1 d .
C83 C 0.6577(7) 0.0820(4) 0.3510(4) 0.046(3) Uani 1 1 d .
H83 H 0.6750 0.0582 0.3322 0.056 Uiso 1 1 calc R
O7 O -0.0053(5) 0.3849(3) 0.4137(4) 0.097(3) Uani 1 1 d .
C53 C -0.0230(7) 0.2018(3) 0.1204(3) 0.035(2) Uani 1 1 d .
H53 H -0.0175 0.2259 0.0982 0.042 Uiso 1 1 calc R
C35 C 0.4864(8) 0.0105(4) 0.3623(4) 0.054(3) Uani 1 1 d .
C68 C -0.0110(6) 0.0848(4) 0.3509(4) 0.044(3) Uani 1 1 d .
H68 H -0.0273 0.0993 0.3779 0.053 Uiso 1 1 calc R
N11 N 0.1697(6) 0.0947(4) 0.4711(4) 0.078(3) Uani 1 1 d .
H11A H 0.1809 0.1227 0.4837 0.094 Uiso 1 1 calc R
H11B H 0.1323 0.0766 0.4808 0.094 Uiso 1 1 calc R
C81 C 0.5069(7) 0.1131(4) 0.2851(4) 0.042(3) Uani 1 1 d .
N16 N 0.6064(8) 0.3136(4) 0.4638(4) 0.081(3) Uani 1 1 d .
N48 N 0.5866(6) 0.1681(3) 0.4693(3) 0.050(2) Uani 1 1 d .
C87 C 0.7529(7) 0.1567(4) 0.5001(4) 0.049(3) Uani 1 1 d .
H87 H 0.8076 0.1464 0.4943 0.059 Uiso 1 1 calc R
O8 O -0.0921(6) 0.3296(3) 0.4442(4) 0.092(3) Uani 1 1 d .
O9 O -0.0384(7) 0.3124(3) 0.3728(4) 0.111(3) Uani 1 1 d .
C8C C 0.4884(7) 0.3023(3) 0.2457(4) 0.044(3) Uani 1 1 d .
H8C H 0.4570 0.3243 0.2211 0.052 Uiso 1 1 calc R
C31 C 0.4918(7) 0.0730(3) 0.4797(4) 0.044(3) Uani 1 1 d .
H31 H 0.4536 0.0943 0.4898 0.053 Uiso 1 1 calc R
C61 C 0.2546(7) 0.3383(4) 0.3457(4) 0.041(3) Uani 1 1 d .
H61 H 0.2787 0.3419 0.3180 0.049 Uiso 1 1 calc R
C36 C 0.2975(7) 0.0372(3) 0.2601(4) 0.037(2) Uani 1 1 d .
O12 O 0.4472(7) 0.4252(3) 0.2509(4) 0.121(4) Uani 1 1 d .
C2 C -0.1254(8) 0.2703(4) 0.2204(4) 0.062(3) Uani 1 1 d .
H2 H -0.1823 0.2619 0.2249 0.074 Uiso 1 1 calc R
C39 C 0.1889(8) -0.0061(3) 0.1293(4) 0.043(3) Uani 1 1 d .
C4 C 0.0415(6) 0.2924(3) 0.2080(3) 0.031(2) Uani 1 1 d .
C38 C 0.2625(7) -0.0079(4) 0.1731(4) 0.049(3) Uani 1 1 d .
H38 H 0.3142 -0.0275 0.1789 0.059 Uiso 1 1 calc R
C9 C 0.5826(7) 0.2960(3) 0.2635(4) 0.038(2) Uani 1 1 d .
C24 C 0.4180(8) 0.2825(4) 0.4786(4) 0.048(3) Uani 1 1 d .
O17 O 0.1173(6) 0.3285(5) 0.0416(3) 0.138(5) Uani 1 1 d .
C21 C 0.3375(6) 0.1701(4) 0.4169(3) 0.033(2) Uani 1 1 d .
C23 C 0.3646(7) 0.2436(4) 0.4752(4) 0.042(3) Uani 1 1 d .
H23 H 0.3283 0.2366 0.4967 0.050 Uiso 1 1 calc R
O15 O 0.0032(6) 0.3656(3) 0.0701(3) 0.100(3) Uani 1 1 d .
C34 C 0.5227(7) 0.0256(3) 0.4164(4) 0.044(3) Uani 1 1 d .
C27 C 0.4973(7) 0.3297(4) 0.3804(4) 0.045(3) Uani 1 1 d .
H27 H 0.4379 0.3254 0.3568 0.054 Uiso 1 1 calc R
C13 C 0.8002(10) 0.2262(4) 0.4081(5) 0.069(3) Uani 1 1 d .
H13 H 0.8229 0.2286 0.4443 0.083 Uiso 1 1 calc R
C63 C 0.1846(7) 0.3302(4) 0.4256(4) 0.053(3) Uani 1 1 d .
H63 H 0.1583 0.3271 0.4525 0.064 Uiso 1 1 calc R
N40 N 0.0824(7) -0.0186(3) 0.2537(4) 0.062(3) Uani 1 1 d .
O10 O -0.1556(7) 0.3658(3) 0.3625(4) 0.114(4) Uani 1 1 d .
N26 N 0.5735(8) 0.2491(5) 0.1360(4) 0.094(4) Uani 1 1 d .
C1 C -0.0463(8) 0.2488(4) 0.2488(4) 0.061(3) Uani 1 1 d .
H1 H -0.0498 0.2265 0.2733 0.073 Uiso 1 1 calc R
C12 C 0.7127(8) 0.2437(4) 0.3808(5) 0.063(3) Uani 1 1 d .
H12 H 0.6750 0.2570 0.3988 0.075 Uiso 1 1 calc R
N8 N 0.7360(7) 0.2216(3) 0.3008(3) 0.063(3) Uani 1 1 d .
C50 C 0.3194(8) 0.2355(4) 0.1275(4) 0.047(3) Uani 1 1 d .
C85 C 0.7898(7) 0.0719(4) 0.4401(4) 0.061(3) Uani 1 1 d .
H85A H 0.7803 0.0385 0.4409 0.091 Uiso 1 1 calc R
H85B H 0.7989 0.0847 0.4743 0.091 Uiso 1 1 calc R
H85C H 0.8441 0.0781 0.4295 0.091 Uiso 1 1 calc R
C37 C 0.2480(7) 0.0238(3) 0.2070(4) 0.034(2) Uani 1 1 d .
C40 C 0.1683(8) -0.0323(4) 0.0776(4) 0.060(3) Uani 1 1 d .
H40A H 0.1497 -0.0102 0.0493 0.090 Uiso 1 1 calc R
H40B H 0.1188 -0.0545 0.0746 0.090 Uiso 1 1 calc R
H40C H 0.2236 -0.0486 0.0764 0.090 Uiso 1 1 calc R
C59 C -0.2564(7) 0.0764(5) 0.2230(4) 0.059(3) Uani 1 1 d .
H59 H -0.2986 0.0612 0.2366 0.071 Uiso 1 1 calc R
N19 N 0.5317(7) -0.0226(3) 0.3450(4) 0.082(3) Uani 1 1 d .
H19A H 0.5099 -0.0326 0.3135 0.098 Uiso 1 1 calc R
H19B H 0.5829 -0.0341 0.3655 0.098 Uiso 1 1 calc R
C57 C -0.1550(13) 0.0774(6) 0.1716(6) 0.117(6) Uani 1 1 d .
H57 H -0.1277 0.0623 0.1493 0.140 Uiso 1 1 calc R
C33 C 0.6035(8) 0.0112(4) 0.4524(4) 0.059(3) Uani 1 1 d .
H33 H 0.6408 -0.0105 0.4422 0.071 Uiso 1 1 calc R
C14 C 0.8526(7) 0.2053(4) 0.3809(6) 0.066(4) Uani 1 1 d .
H14 H 0.9106 0.1924 0.3987 0.080 Uiso 1 1 calc R
C88 C 0.7560(8) 0.1760(3) 0.5466(4) 0.052(3) Uani 1 1 d .
H88 H 0.8132 0.1789 0.5727 0.062 Uiso 1 1 calc R
C42 C -0.0317(9) 0.0034(4) 0.0958(4) 0.059(3) Uani 1 1 d .
H42 H -0.0207 -0.0266 0.1100 0.071 Uiso 1 1 calc R
C84 C 0.7045(7) 0.0945(3) 0.4017(4) 0.044(3) Uani 1 1 d .
C20 C 0.2109(7) 0.0792(5) 0.4360(4) 0.048(3) Uani 1 1 d .
C32 C 0.5744(9) 0.0585(4) 0.5159(5) 0.064(3) Uani 1 1 d .
H32 H 0.5906 0.0702 0.5498 0.077 Uiso 1 1 calc R
C80 C 0.4402(6) 0.0621(4) 0.1667(4) 0.042(3) Uani 1 1 d .
C46 C 0.5493(8) 0.1869(4) 0.1894(4) 0.063(3) Uani 1 1 d .
H46 H 0.5735 0.1627 0.2128 0.076 Uiso 1 1 calc R
C25 C 0.4344(8) 0.3261(4) 0.5127(4) 0.065(3) Uani 1 1 d .
H25A H 0.3777 0.3342 0.5201 0.097 Uiso 1 1 calc R
H25B H 0.4528 0.3517 0.4948 0.097 Uiso 1 1 calc R
H25C H 0.4830 0.3200 0.5448 0.097 Uiso 1 1 calc R
C43 C -0.1206(9) 0.0164(5) 0.0645(5) 0.071(4) Uani 1 1 d .
H43 H -0.1695 -0.0052 0.0572 0.085 Uiso 1 1 calc R
C89 C 0.6762(7) 0.1911(4) 0.5558(4) 0.048(3) Uani 1 1 d .
H89 H 0.6785 0.2040 0.5879 0.057 Uiso 1 1 calc R
C10 C 0.6598(7) 0.3228(4) 0.2513(4) 0.064(3) Uani 1 1 d .
H10A H 0.6888 0.3031 0.2317 0.096 Uiso 1 1 calc R
H10B H 0.7058 0.3321 0.2833 0.096 Uiso 1 1 calc R
H10C H 0.6343 0.3502 0.2311 0.096 Uiso 1 1 calc R
C75 C 0.0811(12) -0.0596(6) 0.2279(5) 0.087(4) Uani 1 1 d .
H75 H 0.1344 -0.0665 0.2186 0.104 Uiso 1 1 calc R
C90 C 0.5929(7) 0.1871(4) 0.5169(4) 0.051(3) Uani 1 1 d .
H90 H 0.5386 0.1975 0.5231 0.061 Uiso 1 1 calc R
C30 C 0.6709(10) 0.3429(6) 0.4499(7) 0.099(5) Uani 1 1 d .
H30 H 0.7297 0.3482 0.4737 0.119 Uiso 1 1 calc R
C62 C 0.2612(7) 0.3746(4) 0.3786(4) 0.054(3) Uani 1 1 d .
H62 H 0.2902 0.4022 0.3733 0.065 Uiso 1 1 calc R
C44 C -0.1356(9) 0.0599(5) 0.0449(4) 0.063(3) Uani 1 1 d .
H44 H -0.1953 0.0693 0.0252 0.076 Uiso 1 1 calc R
C58 C -0.2135(12) 0.0522(5) 0.1919(6) 0.111(6) Uani 1 1 d .
H58 H -0.2240 0.0203 0.1852 0.134 Uiso 1 1 calc R
C15 C 0.8212(9) 0.2033(4) 0.3286(6) 0.070(3) Uani 1 1 d .
H15 H 0.8580 0.1890 0.3108 0.083 Uiso 1 1 calc R
N32 N -0.1765(8) 0.1455(4) 0.2144(4) 0.088(3) Uani 1 1 d .
C72 C -0.0730(9) -0.0380(5) 0.2519(5) 0.080(4) Uani 1 1 d .
H72 H -0.1289 -0.0309 0.2583 0.097 Uiso 1 1 calc R
C47 C 0.6082(9) 0.2125(6) 0.1710(5) 0.082(4) Uani 1 1 d .
H47 H 0.6719 0.2056 0.1817 0.099 Uiso 1 1 calc R
C70 C -0.0933(8) 0.0058(4) 0.3507(5) 0.071(3) Uani 1 1 d .
H70A H -0.0586 -0.0229 0.3594 0.107 Uiso 1 1 calc R
H70B H -0.1510 0.0000 0.3236 0.107 Uiso 1 1 calc R
H70C H -0.1065 0.0178 0.3811 0.107 Uiso 1 1 calc R
C28 C 0.5591(13) 0.3566(5) 0.3676(6) 0.088(4) Uani 1 1 d .
H28 H 0.5426 0.3710 0.3350 0.105 Uiso 1 1 calc R
C55 C -0.2034(7) 0.1980(4) 0.1005(4) 0.061(3) Uani 1 1 d .
H55A H -0.2076 0.2202 0.0731 0.092 Uiso 1 1 calc R
H55B H -0.2287 0.2117 0.1259 0.092 Uiso 1 1 calc R
H55C H -0.2384 0.1703 0.0862 0.092 Uiso 1 1 calc R
C74 C 0.0123(16) -0.0911(6) 0.2144(6) 0.107(6) Uani 1 1 d .
H74 H 0.0160 -0.1189 0.1971 0.128 Uiso 1 1 calc R
C49 C 0.4211(8) 0.2314(5) 0.1408(4) 0.055(3) Uani 1 1 d .
O11 O 0.3367(13) 0.4190(5) 0.2916(7) 0.217(8) Uani 1 1 d .
C60 C -0.2364(10) 0.1215(5) 0.2331(6) 0.102(5) Uani 1 1 d .
H60 H -0.2654 0.1373 0.2542 0.123 Uiso 1 1 calc R
C16 C 0.2305(9) -0.0259(5) 0.3665(5) 0.077(4) Uani 1 1 d .
H16 H 0.2622 -0.0347 0.3433 0.092 Uiso 1 1 calc R
O13 O 0.3017(11) 0.4075(4) 0.2046(6) 0.206(8) Uani 1 1 d .
C48 C 0.4793(10) 0.2570(5) 0.1217(4) 0.088(4) Uani 1 1 d .
H48 H 0.4541 0.2810 0.0980 0.106 Uiso 1 1 calc R
C29 C 0.6477(13) 0.3634(5) 0.4022(8) 0.098(5) Uani 1 1 d .
H29 H 0.6910 0.3819 0.3928 0.117 Uiso 1 1 calc R
O18 O -0.0238(11) 0.2908(4) 0.0379(5) 0.175(6) Uani 1 1 d .
C19 C 0.1951(7) 0.0318(5) 0.4185(5) 0.057(4) Uani 1 1 d .
N10 N 0.1346(9) -0.0463(7) 0.4153(8) 0.131(8) Uani 1 1 d .
C18 C 0.1436(10) 0.0002(6) 0.4336(6) 0.101(5) Uani 1 1 d .
H18 H 0.1125 0.0092 0.4571 0.121 Uiso 1 1 calc R
C73 C -0.0617(16) -0.0789(5) 0.2279(6) 0.113(6) Uani 1 1 d .
H73 H -0.1111 -0.1002 0.2204 0.136 Uiso 1 1 calc R
Cl4 Cl 0.5813(6) -0.1279(2) 0.4081(3) 0.174(2) Uani 1 1 d .
C17 C 0.1782(14) -0.0584(6) 0.3807(8) 0.125(7) Uani 1 1 d .
H17 H 0.1725 -0.0886 0.3668 0.150 Uiso 1 1 calc R
O21 O 0.6350(9) -0.1513(5) 0.4470(4) 0.147(5) Uani 1 1 d .
O20 O 0.6105(19) -0.1380(12) 0.3629(9) 0.372(17) Uani 1 1 d .
O22 O 0.4861(18) -0.1405(12) 0.4066(16) 0.45(2) Uani 1 1 d .
O19 O 0.6079(19) -0.0812(6) 0.4255(10) 0.350(16) Uani 1 1 d .
N43 N 0.5021(6) 0.0266(3) 0.1704(3) 0.066(3) Uani 1 1 d .
H43A H 0.5455 0.0216 0.1993 0.079 Uiso 1 1 calc R
H43B H 0.4979 0.0090 0.1438 0.079 Uiso 1 1 calc R

loop_
_atom_site_aniso_label
_atom_site_aniso_U_11
_atom_site_aniso_U_22
_atom_site_aniso_U_33
_atom_site_aniso_U_23
_atom_site_aniso_U_13
_atom_site_aniso_U_12
Mn1 0.0236(8) 0.0381(9) 0.0232(8) -0.0010(6) 0.0072(6) -0.0040(6)
Mn2 0.0230(8) 0.0367(9) 0.0251(8) 0.0002(6) 0.0103(6) -0.0028(6)
Mn3 0.0319(9) 0.0358(9) 0.0276(8) 0.0043(7) 0.0009(7) -0.0047(7)
Mn4 0.0324(9) 0.0354(9) 0.0231(8) -0.0014(6) 0.0029(6) -0.0004(7)
Mn5 0.0247(8) 0.0516(10) 0.0294(8) -0.0075(7) 0.0070(7) 0.0006(7)
Cl2 0.059(2) 0.094(2) 0.048(2) 0.0252(18) 0.0246(15) 0.0351(17)
Cl1 0.053(2) 0.061(2) 0.116(3) 0.009(2) 0.025(2) 0.0106(18)
Cl3 0.063(2) 0.042(2) 0.129(3) 0.008(2) 0.025(2) -0.0061(17)
O4 0.025(4) 0.045(4) 0.028(4) -0.009(3) 0.009(3) -0.005(3)
O1 0.029(4) 0.041(4) 0.025(3) 0.010(3) 0.013(3) -0.002(3)
O5 0.030(3) 0.036(4) 0.023(3) -0.005(3) 0.010(3) -0.004(3)
O6 0.030(4) 0.044(4) 0.032(4) -0.007(3) 0.009(3) 0.000(3)
O2 0.025(3) 0.037(4) 0.021(3) -0.006(3) 0.010(3) -0.013(3)
O3 0.025(3) 0.037(4) 0.031(4) 0.002(3) 0.000(3) 0.000(3)
N23 0.039(6) 0.037(5) 0.023(5) -0.010(4) -0.003(5) 0.007(5)
N12 0.036(5) 0.043(6) 0.038(5) 0.014(5) 0.011(4) -0.008(5)
N31 0.024(5) 0.053(6) 0.027(5) 0.006(4) 0.015(4) 0.000(4)
N4 0.025(5) 0.033(5) 0.029(5) -0.006(4) 0.009(4) 0.003(4)
N6 0.030(5) 0.039(5) 0.043(5) -0.002(4) 0.028(5) -0.009(4)
N7 0.019(5) 0.048(5) 0.026(5) 0.013(4) 0.004(4) 0.008(4)
N47 0.029(5) 0.044(5) 0.025(5) -0.013(4) 0.005(4) 0.007(4)
N37 0.032(5) 0.040(5) 0.022(5) -0.005(4) 0.009(4) -0.002(4)
N35 0.051(5) 0.062(6) 0.027(5) -0.010(4) 0.022(4) -0.011(4)
N14 0.029(5) 0.051(6) 0.037(5) -0.014(5) 0.005(4) 0.004(4)
O16 0.062(5) 0.097(6) 0.041(5) 0.030(4) 0.011(4) -0.010(4)
N39 0.051(6) 0.025(6) 0.050(6) -0.006(5) 0.011(5) -0.011(5)
N29 0.035(6) 0.040(5) 0.021(4) 0.007(4) 0.012(4) 0.005(4)
N20 0.044(6) 0.030(5) 0.041(6) 0.002(4) -0.003(5) 0.007(4)
N30 0.037(6) 0.035(5) 0.022(4) -0.003(4) 0.007(4) 0.000(4)
N1 0.035(6) 0.045(5) 0.037(5) -0.004(4) 0.007(4) 0.003(4)
N33 0.025(4) 0.037(5) 0.031(5) -0.006(4) 0.015(4) -0.001(4)
N28 0.042(6) 0.060(6) 0.019(4) 0.002(4) 0.012(4) 0.005(5)
N41 0.043(5) 0.040(5) 0.041(6) -0.006(4) 0.014(5) -0.003(4)
N44 0.033(5) 0.064(6) 0.022(5) -0.028(5) 0.008(5) -0.002(4)
N45 0.026(5) 0.074(6) 0.031(5) -0.024(5) -0.003(5) 0.005(4)
N5 0.022(5) 0.038(5) 0.028(5) -0.002(4) 0.008(4) 0.004(4)
N36 0.028(4) 0.030(5) 0.030(5) -0.011(4) 0.011(4) -0.017(4)
N46 0.017(5) 0.046(5) 0.030(5) -0.002(4) -0.005(4) -0.002(4)
N27 0.065(6) 0.091(7) 0.047(6) 0.018(6) 0.024(5) -0.039(6)
N25 0.036(7) 0.081(7) 0.060(6) -0.029(6) 0.028(5) -0.016(5)
C52 0.022(6) 0.023(5) 0.020(5) 0.000(4) -0.002(5) 0.003(5)
N15 0.023(5) 0.056(6) 0.038(5) -0.013(5) 0.012(4) -0.016(4)
N24 0.053(7) 0.055(7) 0.024(5) -0.004(4) 0.001(5) 0.010(5)
N13 0.025(5) 0.068(7) 0.031(5) 0.014(5) 0.015(4) -0.005(4)
N2 0.053(7) 0.080(7) 0.063(7) 0.005(6) 0.022(5) 0.017(5)
N22 0.043(6) 0.037(5) 0.023(5) -0.006(4) 0.000(4) 0.002(4)
N21 0.046(6) 0.053(6) 0.029(5) -0.008(4) -0.002(4) 0.007(5)
C67 0.039(6) 0.018(6) 0.022(6) -0.002(5) -0.007(5) -0.008(5)
C86 0.031(7) 0.038(6) 0.038(7) 0.006(5) 0.010(6) 0.005(5)
C11 0.052(8) 0.036(6) 0.032(7) -0.001(5) 0.023(7) -0.011(6)
C56 0.034(6) 0.053(8) 0.024(6) -0.003(5) 0.011(5) -0.002(6)
C65 0.027(6) 0.039(7) 0.029(6) -0.012(6) 0.011(5) -0.017(5)
C64 0.025(5) 0.055(8) 0.023(6) -0.024(6) 0.003(5) 0.006(5)
C76 0.038(7) 0.054(7) 0.024(6) -0.001(6) 0.003(6) -0.011(5)
C3 0.039(7) 0.059(7) 0.048(7) -0.011(6) 0.006(6) -0.001(6)
C69 0.026(6) 0.035(8) 0.070(8) 0.012(6) 0.003(6) -0.011(5)
N3 0.036(5) 0.046(5) 0.052(5) 0.040(5) 0.003(4) -0.002(4)
C7 0.032(7) 0.048(6) 0.021(5) 0.013(5) 0.014(5) 0.010(6)
N42 0.099(8) 0.068(7) 0.020(5) -0.003(5) 0.006(6) -0.025(6)
N38 0.028(5) 0.029(5) 0.044(5) 0.015(5) -0.008(4) -0.018(4)
C79 0.057(7) 0.046(7) 0.028(7) -0.021(5) 0.026(6) -0.003(6)
N34 0.051(6) 0.073(7) 0.056(6) -0.028(5) 0.031(5) -0.007(5)
C66 0.033(6) 0.024(6) 0.014(5) -0.009(5) 0.005(5) 0.000(5)
C77 0.048(7) 0.040(7) 0.046(8) -0.009(6) 0.005(5) -0.001(6)
C6 0.026(7) 0.039(6) 0.016(5) -0.005(5) 0.010(5) 0.006(5)
C54 0.037(7) 0.051(7) 0.028(6) 0.016(5) 0.015(5) 0.017(6)
O14 0.105(7) 0.044(6) 0.151(8) 0.001(5) 0.051(6) 0.004(5)
N9 0.049(6) 0.058(8) 0.040(6) 0.022(5) -0.018(5) -0.026(5)
C5 0.024(7) 0.038(6) 0.030(6) -0.005(5) 0.002(5) 0.000(5)
N17 0.034(5) 0.045(5) 0.023(5) 0.006(4) -0.009(4) -0.005(4)
C26 0.032(8) 0.064(8) 0.046(8) -0.020(7) -0.005(7) 0.002(6)
C51 0.029(7) 0.041(6) 0.014(5) -0.004(5) -0.010(5) 0.011(5)
C71 0.041(8) 0.050(8) 0.048(7) 0.012(6) -0.005(6) -0.019(7)
C78 0.069(8) 0.065(8) 0.032(7) -0.004(6) 0.023(6) 0.002(6)
C41 0.046(8) 0.053(8) 0.033(6) -0.019(6) 0.008(6) -0.002(7)
C22 0.026(6) 0.061(8) 0.027(6) -0.005(6) 0.015(5) 0.004(5)
C45 0.069(10) 0.098(10) 0.038(7) -0.012(7) 0.011(7) 0.019(9)
N18 0.080(7) 0.069(7) 0.042(7) 0.007(5) -0.004(6) -0.007(6)
C82 0.024(6) 0.043(6) 0.031(7) -0.015(5) 0.006(6) 0.010(5)
C83 0.036(7) 0.055(7) 0.045(7) -0.025(6) 0.008(6) 0.000(6)
O7 0.059(5) 0.064(6) 0.166(9) 0.012(6) 0.033(6) -0.022(5)
C53 0.048(7) 0.038(6) 0.026(6) 0.016(5) 0.020(6) 0.009(6)
C35 0.049(8) 0.059(8) 0.044(8) 0.003(6) -0.002(7) 0.018(7)
C68 0.032(6) 0.058(9) 0.046(6) 0.022(6) 0.016(5) 0.001(6)
N11 0.037(6) 0.118(9) 0.088(8) 0.052(7) 0.031(6) 0.019(6)
C81 0.038(7) 0.050(7) 0.031(7) -0.010(6) -0.001(6) -0.012(6)
N16 0.072(8) 0.074(7) 0.096(8) -0.022(6) 0.023(8) -0.014(6)
N48 0.042(6) 0.059(6) 0.047(6) -0.012(5) 0.011(4) -0.004(5)
C87 0.038(7) 0.066(8) 0.036(7) -0.013(6) 0.000(6) 0.017(5)
O8 0.073(6) 0.102(7) 0.095(7) 0.005(6) 0.017(5) -0.025(5)
O9 0.105(7) 0.065(6) 0.180(10) -0.005(6) 0.070(7) 0.008(5)
C8C 0.038(8) 0.054(7) 0.039(6) 0.016(5) 0.013(6) 0.008(6)
C31 0.034(7) 0.047(7) 0.041(7) 0.018(6) -0.004(6) -0.001(5)
C61 0.046(7) 0.043(7) 0.033(6) -0.013(6) 0.010(5) -0.002(6)
C36 0.033(7) 0.035(6) 0.037(7) -0.002(6) 0.002(6) 0.005(6)
O12 0.102(8) 0.084(7) 0.172(10) 0.046(7) 0.037(7) 0.031(6)
C2 0.031(8) 0.094(9) 0.062(8) 0.006(7) 0.017(6) -0.002(7)
C39 0.062(8) 0.035(7) 0.028(7) -0.004(5) 0.010(7) -0.008(6)
C4 0.029(7) 0.040(6) 0.018(5) 0.008(5) 0.000(5) 0.009(5)
C38 0.044(7) 0.051(7) 0.042(7) -0.001(6) -0.002(7) -0.005(5)
C9 0.033(7) 0.045(7) 0.038(6) 0.015(5) 0.013(5) 0.003(5)
C24 0.057(7) 0.053(8) 0.042(7) -0.009(6) 0.028(6) 0.004(6)
O17 0.061(6) 0.288(15) 0.071(6) 0.034(7) 0.029(5) 0.093(8)
C21 0.022(5) 0.055(8) 0.018(6) -0.001(5) 0.003(5) 0.001(5)
C23 0.041(6) 0.063(8) 0.026(6) -0.010(6) 0.018(5) -0.012(6)
O15 0.120(8) 0.135(8) 0.048(5) -0.011(5) 0.028(5) 0.044(6)
C34 0.036(7) 0.033(6) 0.055(8) 0.008(6) 0.001(7) 0.011(5)
C27 0.037(7) 0.056(7) 0.036(8) -0.004(6) 0.003(6) -0.009(6)
C13 0.073(10) 0.075(9) 0.061(8) 0.005(7) 0.020(8) -0.010(7)
C63 0.053(7) 0.068(8) 0.049(7) -0.012(7) 0.030(6) -0.018(6)
N40 0.069(8) 0.048(7) 0.061(6) 0.016(5) 0.007(5) 0.002(5)
O10 0.093(7) 0.104(7) 0.099(7) 0.017(6) -0.039(6) -0.041(6)
N26 0.061(9) 0.164(12) 0.069(8) -0.009(8) 0.037(6) -0.029(8)
C1 0.030(7) 0.081(9) 0.075(8) 0.021(7) 0.020(7) 0.013(7)
C12 0.059(9) 0.072(8) 0.061(9) 0.009(6) 0.023(7) 0.039(7)
N8 0.059(7) 0.080(7) 0.057(6) 0.010(5) 0.026(6) 0.017(6)
C50 0.052(9) 0.079(9) 0.008(6) 0.009(6) 0.006(6) -0.011(7)
C85 0.058(8) 0.064(8) 0.054(7) -0.003(6) 0.007(6) 0.025(6)
C37 0.051(8) 0.024(6) 0.023(6) -0.009(5) 0.006(6) -0.002(5)
C40 0.069(8) 0.058(7) 0.046(7) -0.006(6) 0.007(6) -0.004(6)
C59 0.038(7) 0.081(11) 0.053(8) 0.013(7) 0.006(6) -0.008(7)
N19 0.071(7) 0.074(7) 0.071(7) -0.013(6) -0.021(6) 0.045(6)
C57 0.195(18) 0.087(12) 0.109(12) -0.035(10) 0.105(13) -0.048(12)
C33 0.054(8) 0.056(7) 0.052(8) 0.001(6) -0.006(7) 0.017(6)
C14 0.015(6) 0.107(10) 0.071(10) 0.032(8) 0.003(7) 0.001(6)
C88 0.049(8) 0.059(7) 0.038(7) -0.015(6) -0.002(5) 0.015(6)
C42 0.072(9) 0.056(8) 0.040(7) -0.018(6) 0.006(7) -0.010(8)
C84 0.042(6) 0.037(6) 0.045(7) -0.010(5) 0.003(6) 0.006(6)
C20 0.025(6) 0.068(10) 0.054(8) 0.036(7) 0.016(6) -0.007(7)
C32 0.077(10) 0.052(8) 0.057(8) -0.003(6) 0.011(8) -0.013(7)
C80 0.025(6) 0.052(7) 0.038(7) -0.005(6) -0.006(5) 0.011(5)
C46 0.040(8) 0.099(9) 0.060(8) -0.013(7) 0.028(7) -0.015(7)
C25 0.068(8) 0.068(8) 0.059(7) -0.035(7) 0.019(6) -0.001(6)
C43 0.064(10) 0.089(12) 0.049(8) -0.024(8) 0.001(7) -0.010(8)
C89 0.045(7) 0.067(7) 0.029(6) -0.021(5) 0.007(6) 0.002(6)
C10 0.046(7) 0.065(8) 0.087(9) 0.022(7) 0.027(6) -0.004(6)
C75 0.139(14) 0.064(10) 0.051(8) 0.001(8) 0.019(8) -0.009(10)
C90 0.041(7) 0.069(8) 0.042(7) -0.018(6) 0.012(6) 0.009(6)
C30 0.075(10) 0.124(13) 0.109(14) -0.052(11) 0.043(10) -0.047(10)
C62 0.037(7) 0.071(8) 0.062(8) -0.013(7) 0.026(6) -0.010(6)
C44 0.057(9) 0.085(10) 0.033(7) -0.023(7) -0.008(6) 0.030(9)
C58 0.159(15) 0.083(11) 0.103(12) -0.016(10) 0.056(12) -0.076(11)
C15 0.052(9) 0.078(9) 0.078(11) 0.011(7) 0.020(8) 0.021(7)
N32 0.089(8) 0.087(8) 0.110(9) -0.025(7) 0.064(7) -0.048(7)
C72 0.066(9) 0.079(11) 0.085(9) 0.016(8) 0.007(7) -0.019(8)
C47 0.052(9) 0.143(13) 0.065(9) 0.005(9) 0.036(8) -0.003(9)
C70 0.065(8) 0.053(8) 0.102(10) 0.023(7) 0.036(7) -0.009(6)
C28 0.111(13) 0.068(10) 0.095(11) -0.025(8) 0.048(12) -0.007(9)
C55 0.035(7) 0.086(9) 0.055(7) 0.028(6) 0.004(6) 0.013(6)
C74 0.171(19) 0.061(12) 0.077(11) -0.031(8) 0.022(12) -0.005(13)
C49 0.043(9) 0.089(9) 0.034(7) 0.007(7) 0.011(6) -0.010(7)
O11 0.32(2) 0.176(13) 0.246(17) 0.062(12) 0.214(17) -0.024(13)
C60 0.108(12) 0.071(11) 0.171(15) -0.011(10) 0.105(12) -0.033(9)
C16 0.074(9) 0.045(9) 0.079(9) 0.016(7) -0.025(7) -0.037(7)
O13 0.257(16) 0.067(7) 0.201(13) 0.016(8) -0.064(12) -0.074(9)
C48 0.059(10) 0.156(13) 0.051(8) 0.020(8) 0.020(7) -0.032(9)
C29 0.113(15) 0.085(11) 0.124(14) -0.025(11) 0.079(13) -0.046(10)
O18 0.304(18) 0.107(9) 0.177(12) 0.067(8) 0.167(13) 0.047(10)
C19 0.019(6) 0.083(11) 0.062(9) 0.061(8) 0.003(6) -0.016(7)
N10 0.057(9) 0.135(17) 0.165(16) 0.106(14) -0.017(9) -0.030(9)
C18 0.073(10) 0.083(12) 0.128(13) 0.055(11) 0.003(9) 0.001(9)
C73 0.18(2) 0.032(10) 0.100(13) -0.016(9) -0.003(12) -0.037(11)
Cl4 0.224(8) 0.137(5) 0.155(5) 0.005(4) 0.049(5) 0.004(5)
C17 0.108(16) 0.076(12) 0.135(17) 0.036(12) -0.045(12) -0.043(13)
O21 0.170(12) 0.164(11) 0.093(8) 0.023(8) 0.018(8) 0.068(9)
O20 0.37(3) 0.58(5) 0.23(2) -0.10(3) 0.19(2) 0.06(3)
O22 0.20(2) 0.48(4) 0.73(7) -0.06(4) 0.22(3) -0.11(3)
O19 0.47(4) 0.096(12) 0.36(3) -0.065(15) -0.05(2) -0.030(16)
N43 0.060(6) 0.081(7) 0.042(5) -0.017(5) -0.004(5) 0.014(6)

loop_
_atom_type_symbol
_atom_type_description
_atom_type_scat_dispersion_real
_atom_type_scat_dispersion_imag
_atom_type_scat_source
C C 0.0033 0.0016 'International Tables Vol C Tables 4.2.6.8 and 6.1.1.4'
H H 0.0000 0.0000 'International Tables Vol C Tables 4.2.6.8 and 6.1.1.4'
N N 0.0061 0.0033 'International Tables Vol C Tables 4.2.6.8 and 6.1.1.4'
O O 0.0106 0.0060 'International Tables Vol C Tables 4.2.6.8 and 6.1.1.4'
Cl Cl 0.1484 0.1585 'International Tables Vol C Tables 4.2.6.8 and 6.1.1.4'
Mn Mn 0.3368 0.7283 'International Tables Vol C Tables 4.2.6.8 and 6.1.1.4'

loop_
_geom_angle_atom_site_label_1
_geom_angle_atom_site_label_2
_geom_angle_atom_site_label_3
_geom_angle
N36 Mn1 N4 146.2(3)
N36 Mn1 O1 129.5(2)
N4 Mn1 O1 71.7(3)
N36 Mn1 O5 71.8(2)
N4 Mn1 O5 132.4(2)
O1 Mn1 O5 107.5(2)
N36 Mn1 N33 69.3(3)
N4 Mn1 N33 85.9(2)
O1 Mn1 N33 91.9(2)
O5 Mn1 N33 140.5(2)
N36 Mn1 N1 89.4(3)
N4 Mn1 N1 68.4(3)
O1 Mn1 N1 139.5(3)
O5 Mn1 N1 94.0(2)
N33 Mn1 N1 92.5(2)
O2 Mn2 O1 87.2(2)
O2 Mn2 O6 92.7(2)
O1 Mn2 O6 84.2(2)
O2 Mn2 N46 97.4(2)
O1 Mn2 N46 158.1(2)
O6 Mn2 N46 74.2(2)
O2 Mn2 N6 162.3(3)
O1 Mn2 N6 75.3(3)
O6 Mn2 N6 87.7(2)
N46 Mn2 N6 99.7(3)
O2 Mn2 N14 74.3(3)
O1 Mn2 N14 85.2(2)
O6 Mn2 N14 163.7(3)
N46 Mn2 N14 116.7(3)
N6 Mn2 N14 101.5(3)
N20 Mn3 O3 72.3(3)
N20 Mn3 N12 153.0(3)
O3 Mn3 N12 126.1(3)
N20 Mn3 O2 125.6(3)
O3 Mn3 O2 106.0(2)
N12 Mn3 O2 72.3(3)
N20 Mn3 N17 70.3(3)
O3 Mn3 N17 142.2(3)
N12 Mn3 N17 90.8(3)
O2 Mn3 N17 91.7(2)
N20 Mn3 N9 91.6(4)
O3 Mn3 N9 92.8(3)
N12 Mn3 N9 69.7(4)
O2 Mn3 N9 141.7(3)
N17 Mn3 N9 93.2(3)
O3 Mn4 O5 91.4(2)
O3 Mn4 O4 90.9(2)
O5 Mn4 O4 86.0(2)
O3 Mn4 N22 74.5(3)
O5 Mn4 N22 164.6(3)
O4 Mn4 N22 88.1(2)
O3 Mn4 N30 165.4(3)
O5 Mn4 N30 87.7(2)
O4 Mn4 N30 74.6(3)
N22 Mn4 N30 104.4(3)
O3 Mn4 N38 94.0(2)
O5 Mn4 N38 74.7(3)
O4 Mn4 N38 160.2(3)
N22 Mn4 N38 111.7(3)
N30 Mn4 N38 99.8(3)
N28 Mn5 N44 142.7(3)
N28 Mn5 O4 71.9(3)
N44 Mn5 O4 132.2(3)
N28 Mn5 O6 133.6(3)
N44 Mn5 O6 72.4(3)
O4 Mn5 O6 108.2(2)
N28 Mn5 N25 68.3(4)
N44 Mn5 N25 87.8(3)
O4 Mn5 N25 138.8(3)
O6 Mn5 N25 91.7(3)
N28 Mn5 N41 84.2(3)
N44 Mn5 N41 69.4(3)
O4 Mn5 N41 91.2(2)
O6 Mn5 N41 140.8(3)
N25 Mn5 N41 95.4(3)
O15 Cl2 O17 112.8(6)
O15 Cl2 O16 110.5(5)
O17 Cl2 O16 109.0(5)
O15 Cl2 O18 106.6(6)
O17 Cl2 O18 110.9(8)
O16 Cl2 O18 106.9(7)
O10 Cl1 O7 110.2(5)
O10 Cl1 O9 106.8(7)
O7 Cl1 O9 108.6(6)
O10 Cl1 O8 111.3(6)
O7 Cl1 O8 110.0(6)
O9 Cl1 O8 109.9(6)
O11 Cl3 O13 112.0(10)
O11 Cl3 O14 112.6(8)
O13 Cl3 O14 110.3(7)
O11 Cl3 O12 110.4(9)
O13 Cl3 O12 104.5(9)
O14 Cl3 O12 106.5(5)
C51 O4 Mn5 113.6(5)
C51 O4 Mn4 117.4(6)
Mn5 O4 Mn4 126.8(3)
C6 O1 Mn1 112.7(5)
C6 O1 Mn2 114.5(5)
Mn1 O1 Mn2 131.3(3)
C66 O5 Mn4 116.3(5)
C66 O5 Mn1 111.8(5)
Mn4 O5 Mn1 130.1(3)
C81 O6 Mn5 111.5(5)
C81 O6 Mn2 114.5(5)
Mn5 O6 Mn2 131.8(3)
C21 O2 Mn2 119.6(5)
C21 O2 Mn3 112.9(5)
Mn2 O2 Mn3 125.5(3)
C36 O3 Mn3 112.7(5)
C36 O3 Mn4 117.5(5)
Mn3 O3 Mn4 127.7(3)
C39 N23 N22 109.9(7)
C39 N23 C41 128.6(8)
N22 N23 C41 121.3(8)
C20 N12 N13 118.4(9)
C20 N12 Mn3 123.9(8)
N13 N12 Mn3 117.7(6)
C56 N31 N30 120.8(8)
C56 N31 C54 129.7(8)
N30 N31 C54 109.4(7)
C5 N4 N5 113.6(7)
C5 N4 Mn1 126.8(6)
N5 N4 Mn1 118.8(5)
C7 N6 N7 107.4(7)
C7 N6 Mn2 111.5(6)
N7 N6 Mn2 141.0(6)
N6 N7 C9 109.9(7)
N6 N7 C11 121.9(8)
C9 N7 C11 128.2(8)
C84 N47 N46 110.3(7)
C84 N47 C86 128.3(8)
N46 N47 C86 120.9(7)
C66 N37 N36 110.8(7)
C65 N35 H35A 120.0
C65 N35 H35B 120.0
H35A N35 H35B 120.0
N15 N14 C22 106.6(7)
N15 N14 Mn2 142.7(6)
C22 N14 Mn2 110.7(6)
N38 N39 C69 109.3(8)
N38 N39 C71 122.3(9)
C69 N39 C71 128.0(9)
C51 N29 N28 108.7(7)
C35 N20 N21 116.1(8)
C35 N20 Mn3 124.6(7)
N21 N20 Mn3 119.1(6)
C52 N30 N31 106.0(6)
C52 N30 Mn4 112.4(6)
N31 N30 Mn4 141.6(6)
C1 N1 C4 117.2(8)
C1 N1 Mn1 127.0(7)
C4 N1 Mn1 115.3(6)
C61 N33 C64 117.0(7)
C61 N33 Mn1 128.9(6)
C64 N33 Mn1 114.1(6)
C50 N28 N29 115.0(8)
C50 N28 Mn5 126.3(7)
N29 N28 Mn5 118.5(6)
C76 N41 C79 117.8(8)
C76 N41 Mn5 129.3(7)
C79 N41 Mn5 112.4(6)
C80 N44 N45 115.4(8)
C80 N44 Mn5 125.4(6)
N45 N44 Mn5 118.9(5)
C81 N45 N44 110.0(8)
C6 N5 N4 109.0(7)
C65 N36 N37 114.3(7)
C65 N36 Mn1 127.0(6)
N37 N36 Mn1 118.6(5)
C82 N46 N47 106.9(7)
C82 N46 Mn2 113.3(5)
N47 N46 Mn2 139.8(6)
C50 N27 H27A 120.0
C50 N27 H27B 120.0
H27A N27 H27B 120.0
C46 N25 C49 118.9(9)
C46 N25 Mn5 124.2(9)
C49 N25 Mn5 116.7(7)
N30 C52 C53 109.9(8)
N30 C52 C51 119.2(8)
C53 C52 C51 130.9(9)
N14 N15 C24 109.5(8)
N14 N15 C26 119.8(8)
C24 N15 C26 130.8(9)
C41 N24 C45 116.4(10)
C21 N13 N12 111.2(8)
C2 N2 C3 117.5(9)
N23 N22 C37 105.9(7)
N23 N22 Mn4 140.6(6)
C37 N22 Mn4 113.3(6)
C36 N21 N20 108.4(7)
N38 C67 C68 108.3(8)
N38 C67 C66 117.5(9)
C68 C67 C66 134.2(10)
N48 C86 N47 114.5(8)
N48 C86 C87 120.8(9)
N47 C86 C87 124.6(9)
C12 C11 N8 120.8(10)
C12 C11 N7 121.4(9)
N8 C11 N7 117.8(9)
C57 C56 N32 118.9(10)
C57 C56 N31 124.1(10)
N32 C56 N31 116.9(9)
N36 C65 N35 126.2(8)
N36 C65 C64 113.3(8)
N35 C65 C64 120.5(9)
N33 C64 C63 120.5(9)
N33 C64 C65 115.9(8)
C63 C64 C65 123.6(9)
C77 C76 N41 124.4(10)
C77 C76 H76 117.8
N41 C76 H76 117.8
C4 C3 N2 121.1(10)
C4 C3 H3 119.5
N2 C3 H3 119.5
C68 C69 N39 106.5(8)
C68 C69 C70 128.3(12)
N39 C69 C70 125.1(11)
C5 N3 H3A 120.0
C5 N3 H3B 120.0
H3A N3 H3B 120.0
N6 C7 C8C 108.1(8)
N6 C7 C6 119.0(8)
C8C C7 C6 132.9(9)
C77 N42 C78 119.0(8)
C67 N38 N39 107.3(7)
C67 N38 Mn4 112.6(6)
N39 N38 Mn4 139.9(7)
C78 C79 N41 119.5(9)
C78 C79 C80 126.1(10)
N41 C79 C80 114.4(8)
C63 N34 C62 116.0(9)
N37 C66 O5 125.8(8)
N37 C66 C67 115.7(9)
O5 C66 C67 118.4(8)
C76 C77 N42 119.0(9)
C76 C77 H77 120.5
N42 C77 H77 120.5
O1 C6 N5 126.0(8)
O1 C6 C7 119.7(8)
N5 C6 C7 114.4(9)
C53 C54 N31 106.7(8)
C53 C54 C55 132.4(9)
N31 C54 C55 120.9(9)
C16 N9 C19 118.5(11)
C16 N9 Mn3 128.0(10)
C19 N9 Mn3 113.5(8)
N4 C5 N3 126.1(8)
N4 C5 C4 114.1(8)
N3 C5 C4 119.8(9)
C31 N17 C34 118.2(8)
C31 N17 Mn3 126.6(7)
C34 N17 Mn3 115.2(6)
C27 C26 N15 121.9(10)
C27 C26 N16 123.5(11)
N15 C26 N16 114.6(11)
N29 C51 O4 125.1(8)
N29 C51 C52 118.4(8)
O4 C51 C52 116.4(9)
N40 C71 N39 119.4(9)
N40 C71 C72 118.6(12)
N39 C71 C72 121.9(12)
C79 C78 N42 120.2(10)
C79 C78 H78 119.9
N42 C78 H78 119.9
N24 C41 N23 116.6(9)
N24 C41 C42 121.9(10)
N23 C41 C42 121.6(11)
C23 C22 N14 108.1(9)
C23 C22 C21 133.1(10)
N14 C22 C21 118.6(9)
C44 C45 N24 124.1(12)
C44 C45 H45 118.0
N24 C45 H45 118.0
C32 N18 C33 116.3(9)
N46 C82 C83 108.4(8)
N46 C82 C81 118.8(8)
C83 C82 C81 132.7(9)
C84 C83 C82 108.4(8)
C84 C83 H83 125.8
C82 C83 H83 125.8
C54 C53 C52 108.0(8)
C54 C53 H53 126.0
C52 C53 H53 126.0
N20 C35 N19 124.5(10)
N20 C35 C34 116.4(10)
N19 C35 C34 119.1(10)
C69 C68 C67 108.7(9)
C69 C68 H68 125.7
C67 C68 H68 125.7
C20 N11 H11A 120.0
C20 N11 H11B 120.0
H11A N11 H11B 120.0
N45 C81 O6 126.0(8)
N45 C81 C82 115.0(9)
O6 C81 C82 119.0(9)
C26 N16 C30 115.6(12)
C86 N48 C90 117.8(8)
C88 C87 C86 119.4(9)
C88 C87 H87 120.3
C86 C87 H87 120.3
C9 C8C C7 108.3(8)
C9 C8C H8C 125.9
C7 C8C H8C 125.9
N17 C31 C32 121.9(10)
N17 C31 H31 119.1
C32 C31 H31 119.1
C62 C61 N33 122.9(9)
C62 C61 H61 118.6
N33 C61 H61 118.6
N21 C36 O3 126.1(8)
N21 C36 C37 116.0(9)
O3 C36 C37 117.9(9)
C1 C2 N2 120.8(10)
C1 C2 H2 119.6
N2 C2 H2 119.6
N23 C39 C38 107.7(8)
N23 C39 C40 120.9(9)
C38 C39 C40 131.4(11)
N1 C4 C3 120.9(9)
N1 C4 C5 114.7(8)
C3 C4 C5 124.3(9)
C39 C38 C37 107.9(9)
C39 C38 H38 126.0
C37 C38 H38 126.0
C8C C9 N7 106.3(8)
C8C C9 C10 130.1(9)
N7 C9 C10 123.5(9)
C23 C24 N15 106.8(8)
C23 C24 C25 133.8(10)
N15 C24 C25 119.3(10)
N13 C21 O2 124.8(9)
N13 C21 C22 118.5(9)
O2 C21 C22 116.6(8)
C22 C23 C24 109.1(8)
C22 C23 H23 125.5
C24 C23 H23 125.5
C33 C34 N17 119.7(9)
C33 C34 C35 126.9(10)
N17 C34 C35 113.4(9)
C26 C27 C28 120.3(11)
C26 C27 H27 119.9
C28 C27 H27 119.9
C14 C13 C12 118.8(11)
C14 C13 H13 120.6
C12 C13 H13 120.6
N34 C63 C64 122.2(9)
N34 C63 H63 118.9
C64 C63 H63 118.9
C75 N40 C71 117.1(11)
C48 N26 C47 116.9(11)
C2 C1 N1 122.5(10)
C2 C1 H1 118.7
N1 C1 H1 118.7
C11 C12 C13 120.0(10)
C11 C12 H12 120.0
C13 C12 H12 120.0
C11 N8 C15 118.3(9)
N28 C50 N27 125.8(10)
N28 C50 C49 115.9(10)
N27 C50 C49 118.3(11)
C84 C85 H85A 109.5
C84 C85 H85B 109.5
H85A C85 H85B 109.5
C84 C85 H85C 109.5
H85A C85 H85C 109.5
H85B C85 H85C 109.5
C38 C37 N22 108.5(8)
C38 C37 C36 134.9(10)
N22 C37 C36 116.4(9)
C39 C40 H40A 109.5
C39 C40 H40B 109.5
H40A C40 H40B 109.5
C39 C40 H40C 109.5
H40A C40 H40C 109.5
H40B C40 H40C 109.5
C60 C59 C58 119.2(11)
C60 C59 H59 120.4
C58 C59 H59 120.4
C35 N19 H19A 120.0
C35 N19 H19B 120.0
H19A N19 H19B 120.0
C56 C57 C58 122.5(13)
C56 C57 H57 118.8
C58 C57 H57 118.8
C34 C33 N18 123.1(10)
C34 C33 H33 118.5
N18 C33 H33 118.5
C15 C14 C13 120.5(11)
C15 C14 H14 119.8
C13 C14 H14 119.8
C87 C88 C89 120.8(9)
C87 C88 H88 119.6
C89 C88 H88 119.6
C41 C42 C43 119.0(11)
C41 C42 H42 120.5
C43 C42 H42 120.5
C83 C84 N47 106.0(8)
C83 C84 C85 129.2(9)
N47 C84 C85 124.6(9)
N12 C20 N11 123.6(12)
N12 C20 C19 117.9(11)
N11 C20 C19 118.3(11)
N18 C32 C31 121.0(10)
N18 C32 H32 119.5
C31 C32 H32 119.5
N44 C80 N43 124.5(8)
N44 C80 C79 117.4(9)
N43 C80 C79 118.1(9)
C47 C46 N25 122.0(12)
C47 C46 H46 119.0
N25 C46 H46 119.0
C24 C25 H25A 109.5
C24 C25 H25B 109.5
H25A C25 H25B 109.5
C24 C25 H25C 109.5
H25A C25 H25C 109.5
H25B C25 H25C 109.5
C44 C43 C42 119.9(12)
C44 C43 H43 120.1
C42 C43 H43 120.1
C88 C89 C90 118.9(9)
C88 C89 H89 120.6
C90 C89 H89 120.6
C9 C10 H10A 109.5
C9 C10 H10B 109.5
H10A C10 H10B 109.5
C9 C10 H10C 109.5
H10A C10 H10C 109.5
H10B C10 H10C 109.5
C74 C75 N40 127.5(16)
C74 C75 H75 116.3
N40 C75 H75 116.3
C89 C90 N48 122.3(9)
C89 C90 H90 118.9
N48 C90 H90 118.9
C29 C30 N16 120.5(13)
C29 C30 H30 119.8
N16 C30 H30 119.8
C61 C62 N34 121.4(10)
C61 C62 H62 119.3
N34 C62 H62 119.3
C43 C44 C45 118.9(11)
C43 C44 H44 120.6
C45 C44 H44 120.6
C57 C58 C59 117.1(13)
C57 C58 H58 121.4
C59 C58 H58 121.4
C14 C15 N8 121.7(11)
C14 C15 H15 119.2
N8 C15 H15 119.2
C60 N32 C56 119.1(11)
C73 C72 C71 117.0(14)
C73 C72 H72 121.5
C71 C72 H72 121.5
C46 C47 N26 120.0(12)
C46 C47 H47 120.0
N26 C47 H47 120.0
C69 C70 H70A 109.5
C69 C70 H70B 109.5
H70A C70 H70B 109.5
C69 C70 H70C 109.5
H70A C70 H70C 109.5
H70B C70 H70C 109.5
C27 C28 C29 120.6(14)
C27 C28 H28 119.7
C29 C28 H28 119.7
C54 C55 H55A 109.5
C54 C55 H55B 109.5
H55A C55 H55B 109.5
C54 C55 H55C 109.5
H55A C55 H55C 109.5
H55B C55 H55C 109.5
C73 C74 C75 113.3(16)
C73 C74 H74 123.3
C75 C74 H74 123.3
C48 C49 N25 119.7(11)
C48 C49 C50 127.7(12)
N25 C49 C50 112.6(10)
C59 C60 N32 123.2(12)
C59 C60 H60 118.4
N32 C60 H60 118.4
N9 C16 C17 124.0(16)
N9 C16 H16 118.0
C17 C16 H16 118.0
C49 C48 N26 122.6(13)
C49 C48 H48 118.7
N26 C48 H48 118.7
C30 C29 C28 119.5(13)
C30 C29 H29 120.3
C28 C29 H29 120.3
C18 C19 N9 118.8(15)
C18 C19 C20 126.2(15)
N9 C19 C20 114.9(9)
C17 N10 C18 118.2(15)
C19 C18 N10 122.0(16)
C19 C18 H18 119.0
N10 C18 H18 119.0
C74 C73 C72 126.3(17)
C74 C73 H73 116.8
C72 C73 H73 116.8
O21 Cl4 O19 99.9(12)
O21 Cl4 O20 107.8(14)
O19 Cl4 O20 109.6(19)
O21 Cl4 O22 104.9(18)
O19 Cl4 O22 114.2(19)
O20 Cl4 O22 118(2)
N10 C17 C16 118.4(19)
N10 C17 H17 120.8
C16 C17 H17 120.8
C80 N43 H43A 120.0
C80 N43 H43B 120.0
H43A N43 H43B 120.0

loop_
_geom_bond_atom_site_label_1
_geom_bond_atom_site_label_2
_geom_bond_distance
Mn1 N36 2.142(7)
Mn1 N4 2.149(7)
Mn1 O1 2.181(5)
Mn1 O5 2.202(5)
Mn1 N33 2.382(7)
Mn1 N1 2.395(7)
Mn2 O2 2.142(5)
Mn2 O1 2.212(5)
Mn2 O6 2.235(6)
Mn2 N46 2.248(7)
Mn2 N6 2.263(7)
Mn2 N14 2.325(7)
Mn3 N20 2.129(8)
Mn3 O3 2.158(5)
Mn3 N12 2.158(8)
Mn3 O2 2.162(5)
Mn3 N17 2.339(7)
Mn3 N9 2.360(9)
Mn4 O3 2.161(5)
Mn4 O5 2.184(5)
Mn4 O4 2.194(6)
Mn4 N22 2.255(7)
Mn4 N30 2.275(7)
Mn4 N38 2.284(7)
Mn5 N28 2.153(8)
Mn5 N44 2.159(8)
Mn5 O4 2.164(5)
Mn5 O6 2.206(6)
Mn5 N25 2.361(8)
Mn5 N41 2.425(7)
Cl2 O15 1.401(8)
Cl2 O17 1.401(8)
Cl2 O16 1.401(7)
Cl2 O18 1.450(13)
Cl1 O10 1.403(9)
Cl1 O7 1.424(8)
Cl1 O9 1.433(9)
Cl1 O8 1.443(9)
Cl3 O11 1.339(12)
Cl3 O13 1.387(12)
Cl3 O14 1.402(8)
Cl3 O12 1.413(10)
O4 C51 1.324(10)
O1 C6 1.295(10)
O5 C66 1.326(10)
O6 C81 1.331(11)
O2 C21 1.326(10)
O3 C36 1.319(10)
N23 C39 1.333(12)
N23 N22 1.349(9)
N23 C41 1.371(12)
N12 C20 1.240(12)
N12 N13 1.381(10)
N31 C56 1.363(11)
N31 N30 1.369(9)
N31 C54 1.370(11)
N4 C5 1.309(11)
N4 N5 1.388(9)
N6 C7 1.341(11)
N6 N7 1.348(9)
N7 C9 1.358(11)
N7 C11 1.371(12)
N47 C84 1.376(11)
N47 N46 1.377(9)
N47 C86 1.382(11)
N37 C66 1.263(10)
N37 N36 1.402(9)
N35 C65 1.317(10)
N35 H35A 0.8600
N35 H35B 0.8600
N14 N15 1.359(10)
N14 C22 1.370(11)
N39 N38 1.357(10)
N39 C69 1.365(12)
N39 C71 1.375(13)
N29 C51 1.305(11)
N29 N28 1.417(10)
N20 C35 1.292(12)
N20 N21 1.411(10)
N30 C52 1.344(10)
N1 C1 1.355(12)
N1 C4 1.360(11)
N33 C61 1.350(11)
N33 C64 1.368(11)
N28 C50 1.272(12)
N41 C76 1.358(11)
N41 C79 1.388(11)
N44 C80 1.263(11)
N44 N45 1.393(10)
N45 C81 1.309(12)
N5 C6 1.311(10)
N36 C65 1.297(10)
N46 C82 1.357(10)
N27 C50 1.330(13)
N27 H27A 0.8600
N27 H27B 0.8600
N25 C46 1.352(13)
N25 C49 1.363(13)
C52 C53 1.358(11)
C52 C51 1.461(12)
N15 C24 1.359(11)
N15 C26 1.378(13)
N24 C41 1.345(12)
N24 C45 1.369(14)
N13 C21 1.285(11)
N2 C2 1.358(13)
N2 C3 1.372(13)
N22 C37 1.364(11)
N21 C36 1.289(11)
C67 N38 1.349(11)
C67 C68 1.363(12)
C67 C66 1.457(12)
C86 N48 1.368(11)
C86 C87 1.390(13)
C11 C12 1.361(13)
C11 N8 1.366(12)
C56 C57 1.349(16)
C56 N32 1.353(13)
C65 C64 1.467(13)
C64 C63 1.375(13)
C76 C77 1.337(12)
C76 H76 0.9300
C3 C4 1.362(13)
C3 H3 0.9300
C69 C68 1.354(13)
C69 C70 1.494(14)
N3 C5 1.322(11)
N3 H3A 0.8600
N3 H3B 0.8600
C7 C8C 1.371(12)
C7 C6 1.442(12)
N42 C77 1.360(13)
N42 C78 1.413(13)
C79 C78 1.371(13)
C79 C80 1.458(13)
N34 C63 1.365(13)
N34 C62 1.378(12)
C77 H77 0.9300
C54 C53 1.354(12)
C54 C55 1.483(13)
N9 C16 1.340(14)
N9 C19 1.360(14)
C5 C4 1.460(12)
N17 C31 1.336(11)
N17 C34 1.378(12)
C26 C27 1.321(13)
C26 N16 1.381(13)
C71 N40 1.368(13)
C71 C72 1.402(15)
C78 H78 0.9300
C41 C42 1.381(14)
C22 C23 1.352(12)
C22 C21 1.451(13)
C45 C44 1.353(16)
C45 H45 0.9300
N18 C32 1.365(14)
N18 C33 1.369(13)
C82 C83 1.397(12)
C82 C81 1.404(13)
C83 C84 1.376(12)
C83 H83 0.9300
C53 H53 0.9300
C35 N19 1.328(13)
C35 C34 1.454(14)
C68 H68 0.9300
N11 C20 1.351(13)
N11 H11A 0.8600
N11 H11B 0.8600
N16 C30 1.412(17)
N48 C90 1.368(12)
C87 C88 1.354(13)
C87 H87 0.9300
C8C C9 1.357(12)
C8C H8C 0.9300
C31 C32 1.384(14)
C31 H31 0.9300
C61 C62 1.344(13)
C61 H61 0.9300
C36 C37 1.444(13)
C2 C1 1.345(14)
C2 H2 0.9300
C39 C38 1.345(13)
C39 C40 1.524(13)
C38 C37 1.347(13)
C38 H38 0.9300
C9 C10 1.507(13)
C24 C23 1.353(13)
C24 C25 1.518(14)
C23 H23 0.9300
C34 C33 1.362(13)
C27 C28 1.327(16)
C27 H27 0.9300
C13 C14 1.365(15)
C13 C12 1.385(15)
C13 H13 0.9300
C63 H63 0.9300
N40 C75 1.353(16)
N26 C48 1.366(15)
N26 C47 1.394(16)
C1 H1 0.9300
C12 H12 0.9300
N8 C15 1.371(13)
C50 C49 1.460(14)
C85 C84 1.520(13)
C85 H85A 0.9600
C85 H85B 0.9600
C85 H85C 0.9600
C40 H40A 0.9600
C40 H40B 0.9600
C40 H40C 0.9600
C59 C60 1.327(16)
C59 C58 1.384(18)
C59 H59 0.9300
N19 H19A 0.8600
N19 H19B 0.8600
C57 C58 1.371(18)
C57 H57 0.9300
C33 H33 0.9300
C14 C15 1.340(15)
C14 H14 0.9300
C88 C89 1.365(13)
C88 H88 0.9300
C42 C43 1.391(15)
C42 H42 0.9300
C20 C19 1.427(16)
C32 H32 0.9300
C80 N43 1.354(12)
C46 C47 1.351(15)
C46 H46 0.9300
C25 H25A 0.9600
C25 H25B 0.9600
C25 H25C 0.9600
C43 C44 1.337(16)
C43 H43 0.9300
C89 C90 1.365(13)
C89 H89 0.9300
C10 H10A 0.9600
C10 H10B 0.9600
C10 H10C 0.9600
C75 C74 1.33(2)
C75 H75 0.9300
C90 H90 0.9300
C30 C29 1.355(19)
C30 H30 0.9300
C62 H62 0.9300
C44 H44 0.9300
C58 H58 0.9300
C15 H15 0.9300
N32 C60 1.344(14)
C72 C73 1.37(2)
C72 H72 0.9300
C47 H47 0.9300
C70 H70A 0.9600
C70 H70B 0.9600
C70 H70C 0.9600
C28 C29 1.382(19)
C28 H28 0.9300
C55 H55A 0.9600
C55 H55B 0.9600
C55 H55C 0.9600
C74 C73 1.32(2)
C74 H74 0.9300
C49 C48 1.354(15)
C60 H60 0.9300
C16 C17 1.34(2)
C16 H16 0.9300
C48 H48 0.9300
C29 H29 0.9300
C19 C18 1.330(18)
N10 C17 1.34(2)
N10 C18 1.40(2)
C18 H18 0.9300
C73 H73 0.9300
Cl4 O21 1.292(11)
Cl4 O19 1.425(15)
Cl4 O20 1.444(17)
Cl4 O22 1.46(2)
C17 H17 0.9300
N43 H43A 0.8600
N43 H43B 0.8600

loop_
_platon_squeeze_void_nr
_platon_squeeze_void_average_x
_platon_squeeze_void_average_y
_platon_squeeze_void_average_z
_platon_squeeze_void_volume
_platon_squeeze_void_count_electrons
_platon_squeeze_void_content
1 0.500 0.000 0.000 253 79 ' '
2 0.048 0.463 0.029 29 10 ' '
3 -0.055 0.542 -0.033 25 9 ' '
4 0.072 0.200 0.024 14 8 ' '
5 0.708 0.424 0.227 7 1 ' '
6 0.292 0.924 0.273 7 1 ' '
7 0.500 0.500 0.500 253 79 ' '
8 0.952 0.963 0.471 28 9 ' '
9 0.928 0.700 0.476 14 8 ' '
10 1.055 0.042 0.533 27 9 ' '
11 0.072 0.300 0.524 14 8 ' '
12 0.708 0.076 0.727 7 1 ' '
13 0.292 0.576 0.773 7 1 ' '
14 0.928 0.800 0.976 14 8 ' '
